data_9015138
loop_
_publ_author_name
'Fejfarova, K.'
'Plasil, J.'
'Yang, H.'
'Cejka, J.'
'Dusek, M.'
'Downs, R. T.'
'Barkley, M. C.'
'Skoda, R.'

_publ_section_title
;
 Revision of the crystal structure and chemical formula of weeksite,
 K2(UO2)2(Si5O13)*4H2O
;
_journal_name_full 'American Mineralogist'
_journal_page_first 750
_journal_page_last 754
_journal_paper_doi 10.2138/am.2012.4025
_journal_volume 97
_journal_year 2012
_chemical_compound_source 'Anderson mine, Arizona, USA'
_chemical_formula_sum 'H15.716 K3.762 O41.858 Si10 U4'
_chemical_name_mineral Weeksite
_space_group_IT_number 12
_symmetry_space_group_name_Hall '-C 2y'
_symmetry_space_group_name_H-M 'C 1 2/m 1'
_cell_angle_alpha 90
_cell_angle_beta 111.578
_cell_angle_gamma 90
_cell_formula_units_Z 2
_cell_length_a 14.1957
_cell_length_b 14.2291
_cell_length_c 9.6305
_cell_volume 1808.954
_database_code_amcsd 0018760
_exptl_crystal_density_diffrn 3.792
_cod_original_formula_sum 'U4 K3.762 Si10 O41.858 H15.716'
_cod_database_code 9015138

loop_
_space_group_symop_operation_xyz
x,y,z
1/2+x,1/2+y,z
x,-y,z
1/2+x,1/2-y,z
-x,y,-z
1/2-x,1/2+y,-z
-x,-y,-z
1/2-x,1/2-y,-z

loop_
_atom_site_aniso_label
_atom_site_aniso_U_11
_atom_site_aniso_U_22
_atom_site_aniso_U_33
_atom_site_aniso_U_12
_atom_site_aniso_U_13
_atom_site_aniso_U_23
U1 0.00807 0.01867 0.00959 0.00057 0.00403 0.00072
K1 0.02800 0.03100 0.05700 0.00000 0.02240 0.00000
K2 0.05800 0.04000 0.08900 0.00000 0.05500 0.00000
Si1 0.01330 0.02440 0.01210 0.00000 0.00460 0.00000
Si2 0.00940 0.01800 0.00800 0.00110 0.00380 -0.00100
Si3 0.02200 0.01560 0.01920 -0.00110 0.00950 0.00000
O1 0.02000 0.03000 0.05200 -0.00500 0.01800 -0.00200
O2 0.00600 0.05500 0.00700 0.00000 0.00100 -0.00100
O3 0.00900 0.05500 0.00900 0.00000 0.00500 -0.00100
O4 0.02400 0.03700 0.00800 0.00300 0.00600 0.00600
O5 0.02800 0.02600 0.02100 -0.00100 0.00200 0.01100
O6 0.02900 0.01200 0.02900 0.00000 0.01300 0.00000
O7 0.03600 0.01800 0.02700 -0.00300 0.01600 -0.00700
O8 0.03500 0.01900 0.04000 -0.00100 0.02100 0.00100
O9 0.03600 0.02000 0.04200 -0.00300 0.01600 -0.00300
Wat10 0.03300 0.04000 0.07300 0.00000 0.00500 0.00000
Wat11 0.05900 0.05200 0.07300 0.00000 0.03400 0.00000

loop_
_atom_site_label
_atom_site_fract_x
_atom_site_fract_y
_atom_site_fract_z
_atom_site_occupancy
_atom_site_U_iso_or_equiv
_atom_site_type_symbol
_atom_site_attached_hydrogens
U1 0.09933 0.24679 0.89678 1.00000 0.01189 U 0
K1 -0.07070 0.00000 0.86020 0.95100 0.03690 K 0
K2 0.24600 0.00000 0.84330 0.93000 0.05400 K 0
Si1 0.00000 0.30680 0.50000 1.00000 0.01660 Si 0
Si2 0.18748 0.24984 0.24950 1.00000 0.01160 Si 0
Si3 0.29855 0.10998 0.50040 1.00000 0.01840 Si 0
O1 0.41050 0.12240 0.49960 1.00000 0.03300 O 0
O2 0.07120 0.24400 0.13700 1.00000 0.02300 O 0
O3 0.24720 0.25510 0.13670 1.00000 0.02400 O 0
O4 0.03660 0.24370 0.64730 1.00000 0.02300 O 0
O5 0.21620 0.15600 0.35460 1.00000 0.02700 O 0
O6 0.27050 0.00000 0.49980 1.00000 0.02200 O 0
O7 0.28920 0.15730 0.64670 1.00000 0.02600 O 0
O8 0.10200 0.12010 0.90550 1.00000 0.02900 O 0
O9 0.09900 0.37270 0.89720 1.00000 0.03200 O 0
Wat10 0.43100 0.00000 0.84110 1.00000 0.05300 O 2
Wat11 -0.26240 0.00000 0.84410 0.98000 0.05900 O 2
Wat12 0.00000 0.00000 0.50000 0.72000 0.03600 O 2
Wat13 0.00000 -0.07900 0.50000 0.25900 0.03600 O 2
Wat14 -0.04640 -0.06140 0.60200 0.28100 0.03600 O 2
Wat15 -0.09170 -0.06360 0.39800 0.26400 0.03600 O 2
Wat16 -0.44500 0.00000 0.70200 0.24000 0.02400 O 2

loop_
_cod_changelog_entry_id
_cod_changelog_entry_author
_cod_changelog_entry_date
_cod_changelog_entry_text
1
;cod-tools version 3.8.0
Id: cif_guess_AMCSD_atom_types 9574 2023-05-10 09:00:05Z saulius
;
2023-05-10T18:55:48+03:00
;Derived atom types and hydrogen counts
from atom names that follow the AMCSD naming convention
(Wat == water, O-H == hydroxyl).
;

loop_
_cod_related_entry_id
_cod_related_entry_database
_cod_related_entry_code
1 AMCSD 0018760
